data_4060549
loop_
_publ_author_name
'Victorio Cadierno'
'Josefina D\'iez'
'Joaqu\'in Garc\'ia-\'Alvarez'
'Jos\'e Gimeno'

_publ_section_title
;
 Iminophosphorane-based nucleophilic ruthenium(II) carbene complexes:
 An unusual C-C coupling and C-H activation by the addition of alkynes
 to the Ru=C bond
;
_journal_name_full Organometallics
_journal_paper_doi 10.1021/om0501273
_journal_year 2005
_chemical_formula_sum 'C72 H70 Cl6 P2 Pt'
_chemical_formula_weight 1405.01
_space_group_IT_number 2
_symmetry_cell_setting triclinic
_symmetry_space_group_name_Hall '-P 1'
_symmetry_space_group_name_H-M 'P -1'
_cell_angle_alpha 77.919(4)
_cell_angle_beta 70.307(4)
_cell_angle_gamma 76.817(4)
_cell_formula_units_Z 1
_cell_length_a 10.2862(6)
_cell_length_b 12.7169(8)
_cell_length_c 13.5664(11)
_cell_measurement_temperature 133(2)
_cell_volume 1609.71(19)
_diffrn_ambient_temperature 133(2)
_exptl_crystal_density_diffrn 1.449
_cod_depositor_comments
;
The following automatic conversions were performed:
'_geom_bond_publ_flag' value 'Y' changed to 'y' according to
'/home/saulius/struct/CIF-dictionaries/cif_core.dic' dictionary named
'cif_core.dic' version 2.4.1 from 2010-06-29 (18 times).

Automatic conversion script
Id: cif_fix_enum 1527 2010-12-29 10:47:43Z saulius 
;
_cod_database_code 4060549

loop_
_symmetry_equiv_pos_as_xyz
'x, y, z'
'-x, -y, -z'

loop_
_atom_site_label
_atom_site_type_symbol
_atom_site_fract_x
_atom_site_fract_y
_atom_site_fract_z
_atom_site_U_iso_or_equiv
_atom_site_adp_type
_atom_site_occupancy
_atom_site_symmetry_multiplicity
_atom_site_calc_flag
_atom_site_refinement_flags
_atom_site_disorder_assembly
_atom_site_disorder_group
Pt Pt 0.5000 0.5000 0.5000 0.01440(3) Uani 1 2 d S . .
P P 0.65150(4) 0.33953(4) 0.52579(3) 0.01582(8) Uani 1 1 d . . .
C1 C 0.37697(18) 0.46786(14) 0.64823(14) 0.0184(3) Uani 1 1 d U . .
C2 C 0.30567(19) 0.44512(15) 0.73884(14) 0.0206(3) Uani 1 1 d U . .
C3 C 0.22887(18) 0.41353(14) 0.84702(14) 0.0208(3) Uani 1 1 d DU . .
C4 C 0.12433(19) 0.34847(15) 0.87136(15) 0.0223(4) Uani 1 1 d DU . .
C5 C 0.04860(19) 0.31666(16) 0.97725(15) 0.0238(4) Uani 1 1 d DU . .
C6 C 0.07607(19) 0.35078(16) 1.05879(15) 0.0251(4) Uani 1 1 d DU . .
C7 C 0.1819(2) 0.41381(16) 1.03473(15) 0.0250(4) Uani 1 1 d DU . .
C8 C 0.2586(2) 0.44435(15) 0.92970(15) 0.0235(4) Uani 1 1 d DU . .
C9 C 0.0986(2) 0.31413(17) 0.78606(16) 0.0270(4) Uani 1 1 d U . .
C10 C 0.0781(3) 0.2860(2) 0.7163(2) 0.0397(5) Uani 1 1 d U . .
H10 H 0.059(4) 0.265(3) 0.655(3) 0.084(12) Uiso 1 1 d . . .
C11 C -0.0626(2) 0.2470(2) 1.00093(18) 0.0342(5) Uani 1 1 d U . .
H11A H -0.1556 0.2924 1.0208 0.041 Uiso 1 1 calc R . .
H11B H -0.0539 0.1885 1.0594 0.041 Uiso 1 1 calc R . .
H11C H -0.0503 0.2151 0.9379 0.041 Uiso 1 1 calc R . .
C12 C -0.0082(2) 0.3210(2) 1.17278(16) 0.0340(5) Uani 1 1 d U . .
H12A H -0.0803 0.2807 1.1755 0.041 Uiso 1 1 calc R . .
H12B H -0.0530 0.3877 1.2047 0.041 Uiso 1 1 calc R . .
H12C H 0.0540 0.2753 1.2119 0.041 Uiso 1 1 calc R . .
C13 C 0.2127(3) 0.4474(2) 1.12361(17) 0.0364(5) Uani 1 1 d U . .
H13A H 0.2995 0.4779 1.0956 0.044 Uiso 1 1 calc R . .
H13B H 0.2234 0.3836 1.1768 0.044 Uiso 1 1 calc R . .
H13C H 0.1352 0.5026 1.1562 0.044 Uiso 1 1 calc R . .
C14 C 0.3757(2) 0.50934(19) 0.90263(17) 0.0344(5) Uani 1 1 d U . .
H14A H 0.3387 0.5780 0.9322 0.041 Uiso 1 1 calc R . .
H14B H 0.4149 0.5251 0.8256 0.041 Uiso 1 1 calc R . .
H14C H 0.4494 0.4669 0.9326 0.041 Uiso 1 1 calc R . .
C21 C 0.64032(18) 0.23299(14) 0.45882(14) 0.0191(3) Uani 1 1 d DU . .
C22 C 0.6517(2) 0.12252(16) 0.50057(17) 0.0264(4) Uani 1 1 d DU . .
H22 H 0.6529 0.1001 0.5716 0.032 Uiso 1 1 calc R . .
C23 C 0.6611(2) 0.04480(16) 0.43864(18) 0.0308(4) Uani 1 1 d DU . .
H23 H 0.6677 -0.0301 0.4684 0.037 Uiso 1 1 calc R . .
C24 C 0.6611(2) 0.07480(17) 0.33400(18) 0.0285(4) Uani 1 1 d DU . .
C25 C 0.6476(2) 0.18508(17) 0.29304(17) 0.0270(4) Uani 1 1 d DU . .
H25 H 0.6457 0.2072 0.2221 0.032 Uiso 1 1 calc R . .
C26 C 0.63667(19) 0.26385(15) 0.35462(15) 0.0221(4) Uani 1 1 d DU . .
H26 H 0.6267 0.3389 0.3255 0.027 Uiso 1 1 calc R . .
C27 C 0.6771(3) -0.0097(2) 0.2654(2) 0.0436(6) Uani 1 1 d U . .
H27A H 0.5855 -0.0114 0.2589 0.052 Uiso 1 1 calc R . .
H27B H 0.7142 -0.0816 0.2977 0.052 Uiso 1 1 calc R . .
H27C H 0.7419 0.0090 0.1950 0.052 Uiso 1 1 calc R . .
C31 C 0.83916(18) 0.34175(15) 0.47775(14) 0.0192(3) Uani 1 1 d DU . .
C32 C 0.89390(19) 0.43699(16) 0.43317(14) 0.0220(4) Uani 1 1 d DU . .
H32 H 0.8331 0.5042 0.4237 0.026 Uiso 1 1 calc R . .
C33 C 1.0384(2) 0.43380(18) 0.40229(15) 0.0268(4) Uani 1 1 d DU . .
H33 H 1.0750 0.4992 0.3707 0.032 Uiso 1 1 calc R . .
C34 C 1.1296(2) 0.33773(19) 0.41661(16) 0.0292(4) Uani 1 1 d DU . .
C35 C 1.0741(2) 0.24226(19) 0.45906(17) 0.0310(4) Uani 1 1 d DU . .
H35 H 1.1352 0.1750 0.4677 0.037 Uiso 1 1 calc R . .
C36 C 0.9309(2) 0.24372(17) 0.48899(16) 0.0265(4) Uani 1 1 d DU . .
H36 H 0.8950 0.1776 0.5173 0.032 Uiso 1 1 calc R . .
C37 C 1.2856(2) 0.3358(2) 0.3877(2) 0.0426(6) Uani 1 1 d U . .
H37A H 1.3084 0.4060 0.3468 0.051 Uiso 1 1 calc R . .
H37B H 1.3367 0.2772 0.3453 0.051 Uiso 1 1 calc R . .
H37C H 1.3128 0.3229 0.4525 0.051 Uiso 1 1 calc R . .
C41 C 0.62565(18) 0.28278(14) 0.66446(14) 0.0184(3) Uani 1 1 d DU . .
C42 C 0.51225(19) 0.23004(15) 0.72260(15) 0.0224(4) Uani 1 1 d DU . .
H42 H 0.4545 0.2145 0.6875 0.027 Uiso 1 1 calc R . .
C43 C 0.4830(2) 0.20012(16) 0.83129(15) 0.0264(4) Uani 1 1 d DU . .
H43 H 0.4073 0.1621 0.8692 0.032 Uiso 1 1 calc R . .
C44 C 0.5629(2) 0.22503(17) 0.88561(16) 0.0289(4) Uani 1 1 d DU . .
C45 C 0.6755(2) 0.27787(17) 0.82743(16) 0.0288(4) Uani 1 1 d DU . .
H45 H 0.7317 0.2950 0.8629 0.035 Uiso 1 1 calc R . .
C46 C 0.7072(2) 0.30606(16) 0.71828(15) 0.0233(4) Uani 1 1 d DU . .
H46 H 0.7853 0.3415 0.6801 0.028 Uiso 1 1 calc R . .
C47 C 0.5261(3) 0.1974(2) 1.00457(18) 0.0435(6) Uani 1 1 d U . .
H47A H 0.6009 0.2102 1.0278 0.052 Uiso 1 1 calc R . .
H47B H 0.5155 0.1205 1.0257 0.052 Uiso 1 1 calc R . .
H47C H 0.4378 0.2436 1.0374 0.052 Uiso 1 1 calc R . .
C99 C 0.8084(3) 0.0036(2) 0.7710(2) 0.0432(6) Uani 1 1 d . . .
H99 H 0.7632 0.0815 0.7584 0.052 Uiso 1 1 calc R . .
Cl1 Cl 0.71178(7) -0.07944(5) 0.74508(5) 0.04933(15) Uani 1 1 d . . .
Cl2 Cl 0.80621(9) -0.02856(7) 0.90382(7) 0.0684(2) Uani 1 1 d . . .
Cl3 Cl 0.98115(7) -0.01244(6) 0.68483(7) 0.0618(2) Uani 1 1 d . . .

loop_
_atom_site_aniso_label
_atom_site_aniso_U_11
_atom_site_aniso_U_22
_atom_site_aniso_U_33
_atom_site_aniso_U_23
_atom_site_aniso_U_13
_atom_site_aniso_U_12
Pt 0.01326(5) 0.01615(5) 0.01224(5) -0.00124(3) -0.00258(3) -0.00218(3)
P 0.01413(19) 0.0170(2) 0.0152(2) -0.00157(15) -0.00391(15) -0.00182(16)
C1 0.0169(8) 0.0177(8) 0.0191(8) -0.0021(6) -0.0061(6) 0.0003(6)
C2 0.0190(8) 0.0211(8) 0.0187(8) -0.0022(6) -0.0045(6) -0.0002(7)
C3 0.0190(8) 0.0203(8) 0.0164(8) -0.0011(6) -0.0016(6) 0.0025(7)
C4 0.0191(8) 0.0228(9) 0.0190(8) -0.0006(7) -0.0035(7) 0.0024(7)
C5 0.0169(8) 0.0266(9) 0.0208(9) 0.0026(7) -0.0030(7) 0.0007(7)
C6 0.0202(8) 0.0281(9) 0.0164(8) 0.0024(7) -0.0005(7) 0.0038(7)
C7 0.0270(9) 0.0261(9) 0.0166(9) -0.0034(7) -0.0044(7) 0.0027(7)
C8 0.0236(9) 0.0234(9) 0.0178(8) -0.0022(7) -0.0023(7) 0.0006(7)
C9 0.0242(9) 0.0283(10) 0.0233(9) 0.0001(7) -0.0040(7) -0.0030(8)
C10 0.0412(13) 0.0419(13) 0.0373(13) -0.0060(10) -0.0127(10) -0.0082(10)
C11 0.0249(10) 0.0462(13) 0.0272(11) 0.0068(9) -0.0063(8) -0.0109(9)
C12 0.0305(11) 0.0439(12) 0.0178(9) 0.0015(8) -0.0010(8) -0.0020(9)
C13 0.0437(13) 0.0433(13) 0.0201(10) -0.0070(9) -0.0059(9) -0.0072(10)
C14 0.0413(12) 0.0380(12) 0.0238(10) -0.0048(9) -0.0076(9) -0.0098(10)
C21 0.0146(7) 0.0189(8) 0.0228(9) -0.0048(6) -0.0040(6) -0.0020(6)
C22 0.0266(9) 0.0220(9) 0.0297(10) -0.0017(7) -0.0098(8) -0.0028(7)
C23 0.0293(10) 0.0178(9) 0.0451(13) -0.0061(8) -0.0107(9) -0.0031(8)
C24 0.0199(9) 0.0284(10) 0.0404(12) -0.0152(9) -0.0077(8) -0.0034(8)
C25 0.0250(9) 0.0314(10) 0.0273(10) -0.0101(8) -0.0081(8) -0.0044(8)
C26 0.0220(9) 0.0214(9) 0.0229(9) -0.0050(7) -0.0059(7) -0.0036(7)
C27 0.0440(14) 0.0362(12) 0.0596(17) -0.0263(12) -0.0170(12) -0.0051(10)
C31 0.0148(7) 0.0261(9) 0.0165(8) -0.0048(6) -0.0043(6) -0.0023(7)
C32 0.0193(8) 0.0284(9) 0.0191(9) -0.0059(7) -0.0051(7) -0.0048(7)
C33 0.0220(9) 0.0396(11) 0.0214(9) -0.0065(8) -0.0034(7) -0.0132(8)
C34 0.0165(8) 0.0507(13) 0.0223(10) -0.0131(9) -0.0050(7) -0.0036(8)
C35 0.0190(9) 0.0409(12) 0.0302(11) -0.0097(9) -0.0080(8) 0.0053(8)
C36 0.0207(9) 0.0270(10) 0.0290(10) -0.0038(8) -0.0070(7) -0.0001(7)
C37 0.0174(9) 0.0728(18) 0.0402(13) -0.0174(12) -0.0059(9) -0.0088(10)
C41 0.0181(8) 0.0181(8) 0.0163(8) -0.0011(6) -0.0043(6) -0.0005(6)
C42 0.0197(8) 0.0225(9) 0.0232(9) -0.0004(7) -0.0065(7) -0.0030(7)
C43 0.0245(9) 0.0234(9) 0.0236(9) 0.0029(7) -0.0018(7) -0.0033(7)
C44 0.0336(10) 0.0286(10) 0.0182(9) -0.0001(7) -0.0064(8) 0.0013(8)
C45 0.0327(10) 0.0334(11) 0.0224(10) -0.0037(8) -0.0122(8) -0.0042(8)
C46 0.0235(9) 0.0250(9) 0.0218(9) -0.0009(7) -0.0078(7) -0.0055(7)
C47 0.0513(15) 0.0517(15) 0.0196(10) 0.0005(10) -0.0063(10) -0.0053(12)
C99 0.0375(13) 0.0367(13) 0.0430(14) 0.0008(10) -0.0088(11) 0.0069(10)
Cl1 0.0443(3) 0.0456(3) 0.0457(4) -0.0007(3) -0.0041(3) -0.0035(3)
Cl2 0.0726(5) 0.0710(5) 0.0543(4) -0.0071(4) -0.0303(4) 0.0167(4)
Cl3 0.0388(3) 0.0460(4) 0.0781(5) 0.0059(3) -0.0006(3) -0.0027(3)

loop_
_geom_bond_atom_site_label_1
_geom_bond_atom_site_label_2
_geom_bond_distance
_geom_bond_site_symmetry_2
_geom_bond_publ_flag
Pt C1 1.9973(18) . y
Pt P 2.3094(4) . y
P C41 1.8201(18) . y
P C31 1.8223(18) . y
P C21 1.8252(18) . y
C1 C2 1.214(3) . y
C2 C3 1.434(2) . y
C3 C8 1.406(3) . y
C3 C4 1.415(3) . y
C4 C5 1.407(3) . y
C4 C9 1.439(3) . y
C5 C6 1.400(3) . y
C5 C11 1.514(3) . y
C6 C7 1.408(3) . y
C6 C12 1.513(3) . y
C7 C8 1.398(3) . y
C7 C13 1.507(3) . y
C8 C14 1.516(3) . y
C9 C10 1.174(3) . y
C21 C22 1.394(3) . ?
C21 C26 1.397(3) . ?
C22 C23 1.393(3) . ?
C23 C24 1.391(3) . ?
C24 C25 1.390(3) . ?
C24 C27 1.511(3) . ?
C25 C26 1.396(3) . ?
C31 C32 1.387(3) . ?
C31 C36 1.396(3) . ?
C32 C33 1.395(3) . ?
C33 C34 1.382(3) . ?
C34 C35 1.390(3) . ?
C34 C37 1.514(3) . ?
C35 C36 1.386(3) . ?
C41 C46 1.393(2) . ?
C41 C42 1.396(2) . ?
C42 C43 1.389(3) . ?
C43 C44 1.395(3) . ?
C44 C45 1.390(3) . ?
C44 C47 1.511(3) . ?
C45 C46 1.390(3) . ?
C99 Cl2 1.756(3) . ?
C99 Cl1 1.760(3) . ?
C99 Cl3 1.761(3) . ?
